data_4323363
loop_
_publ_author_name
'Reint Eujen'
'Berthold Hoge'
'David J. Brauer'

_publ_contact_author
;
       Prof. David J. Brauer
       Anorganische Chemie, Fachbereich 9      
       Bergische Universit\"at Gesamthochschule
       Gauszstr. 20
       42097 Wuppertal
       Bundesrepublik Deutschland
;
_publ_contact_author_email brauer@wrcs3.urz.uni-wuppertal.de
_publ_contact_author_fax '049 202 439-2901'
_publ_contact_author_phone '049 202 439-2457'
_publ_section_title
;
 Preparation and NMR Spectra of the (Trifluoromethyl)argentates(III)
 [Ag(CF~3~)~n~X~4-n~]^-^, with X = CN (n= 1-3), CH~3~, C\\tbCC~6~H~11~,
 Cl, Br (n= 2, 3), and I (n= 3), and of Related Silver(III) Compounds.
 Structures of [PPh~4~][trans-Ag(CF~3~)~2~(CN)~2~] and
 [PPh~4~][Ag(CF~3~)~3~CH~3~].
;
_journal_name_full 'Inorganic Chemistry'
_journal_page_first 1464
_journal_page_last 1475
_journal_paper_doi 10.1021/ic9610445
_journal_volume 36
_journal_year 1997
_chemical_compound_source 'current publication'
_chemical_formula_moiety 'C24 H20 P 1+, C4 H3 Ag F9 1-'
_chemical_formula_structural '[P(C6H5)4][Ag(CF3)3CH3]'
_chemical_formula_sum 'C28 H23 Ag F9 P'
_chemical_formula_weight 669.30
_chemical_name_systematic
; 
 Tetraphenylphosphonium tris(trifluoromethyl)methylargenate(III)
;
_space_group_IT_number 29
_symmetry_cell_setting orthorhombic
_symmetry_space_group_name_Hall 'P 2c -2ac'
_symmetry_space_group_name_H-M 'P c a 21'
_atom_sites_solution_hydrogens difmap
_atom_sites_solution_primary direct
_atom_sites_solution_secondary difmap
_audit_creation_method SHELXL
_cell_angle_alpha 90.00
_cell_angle_beta 90.00
_cell_angle_gamma 90.00
_cell_formula_units_Z 4
_cell_length_a 24.941(3)
_cell_length_b 7.2629(6)
_cell_length_c 14.9985(14)
_cell_measurement_reflns_used 40
_cell_measurement_temperature 291(2)
_cell_measurement_theta_max 34.8
_cell_measurement_theta_min 32.5
_cell_volume 2716.9(5)
_computing_cell_refinement 'Siemens P3'
_computing_data_collection 'Siemens P3'
_computing_data_reduction 'Siemens XDISK, SHELXTL XPREP'
_computing_molecular_graphics 'SHELXTL XP'
_computing_publication_material 'SHELXTL XL'
_computing_structure_refinement 'SHELXL-93 (Sheldrick, 1993)'
_computing_structure_solution 'SHELXS-86 (Sheldrick, 1990)'
_diffrn_ambient_temperature 291(2)
_diffrn_measurement_device 'Siemens P3'
_diffrn_measurement_method '\q/2\q  scans'
_diffrn_radiation_monochromator graphite
_diffrn_radiation_source 'normal-focus sealed tube'
_diffrn_radiation_type CuK\a
_diffrn_radiation_wavelength 1.54184
_diffrn_reflns_av_R_equivalents 0.0327
_diffrn_reflns_av_sigmaI/netI 0.0357
_diffrn_reflns_limit_h_max 30
_diffrn_reflns_limit_h_min -30
_diffrn_reflns_limit_k_max 8
_diffrn_reflns_limit_k_min 0
_diffrn_reflns_limit_l_max 18
_diffrn_reflns_limit_l_min -18
_diffrn_reflns_number 10328
_diffrn_reflns_theta_max 69.10
_diffrn_reflns_theta_min 3.54
_diffrn_standards_decay_% 0
_diffrn_standards_interval_count 100
_diffrn_standards_number 3
_exptl_absorpt_coefficient_mu 7.228
_exptl_absorpt_correction_T_max 0.47718
_exptl_absorpt_correction_T_min 0.25833
_exptl_absorpt_correction_type integration
_exptl_crystal_colour tan
_exptl_crystal_density_diffrn 1.636
_exptl_crystal_density_method none
_exptl_crystal_description rod
_exptl_crystal_F_000 1336
_exptl_crystal_size_max 0.34
_exptl_crystal_size_mid 0.15
_exptl_crystal_size_min 0.14
_refine_diff_density_max 0.443
_refine_diff_density_min -0.367
_refine_diff_density_rms 0.057
_refine_ls_abs_structure_details 'Flack H D (1983), Acta Cryst. A39, 876-881'
_refine_ls_abs_structure_Flack 0.347(9)
_refine_ls_extinction_coef 0.00121(6)
_refine_ls_extinction_expression Fc^*^=kFc[1+0.001xFc^2^\l^3^/sin(2\q)]^-1/4^
_refine_ls_extinction_method SHELXL
_refine_ls_goodness_of_fit_all 1.043
_refine_ls_goodness_of_fit_obs 1.074
_refine_ls_hydrogen_treatment refU
_refine_ls_matrix_type full
_refine_ls_number_parameters 356
_refine_ls_number_reflns 5066
_refine_ls_number_restraints 1
_refine_ls_restrained_S_all 1.043
_refine_ls_restrained_S_obs 1.074
_refine_ls_R_factor_all 0.0380
_refine_ls_R_factor_obs 0.0320
_refine_ls_shift/esd_max -0.016
_refine_ls_shift/esd_mean 0.002
_refine_ls_structure_factor_coef Fsqd
_refine_ls_weighting_details 'w=1/[\s^2^(Fo^2^)+(0.0400P)^2^+0.6000P] where P=(Fo^2^+2Fc^2^)/3'
_refine_ls_weighting_scheme calc
_refine_ls_wR_factor_all 0.0824
_refine_ls_wR_factor_obs 0.0785
_reflns_number_observed 4374
_reflns_number_total 5066
_reflns_observed_criterion >2sigma(I)
_cod_data_source_file ic9610445_2.cif
_cod_data_source_block agf3h
_cod_depositor_comments
;
The following automatic conversions were performed:

'_refine_ls_weighting_scheme' value 'calc
w=1/[\s^2^(Fo^2^)+(0.0400P)^2^+0.6000P] where P=(Fo^2^+2Fc^2^)/3' was
changed to 'calc'. New tag '_refine_ls_weighting_details' was
created. The value of the new tag was set to
'w=1/[\s^2^(Fo^2^)+(0.0400P)^2^+0.6000P] where P=(Fo^2^+2Fc^2^)/3'.

Automatic conversion script
Id: cif_fix_values 3143 2015-03-26 13:38:13Z robertas 
;
_cod_original_cell_volume 2716.8(4)
_cod_database_code 4323363

loop_
_symmetry_equiv_pos_as_xyz
'x, y, z'
'-x, -y, z+1/2'
'x+1/2, -y, z'
'-x+1/2, y, z+1/2'

loop_
_atom_site_aniso_label
_atom_site_aniso_U_11
_atom_site_aniso_U_22
_atom_site_aniso_U_33
_atom_site_aniso_U_23
_atom_site_aniso_U_13
_atom_site_aniso_U_12
Ag 0.05256(14) 0.0539(2) 0.04329(13) -0.0010(2) -0.0006(2) 0.00096(11)
P 0.0433(3) 0.0508(5) 0.0383(4) -0.0018(7) -0.0006(5) 0.0062(3)
F1 0.097(3) 0.190(4) 0.055(2) -0.022(3) 0.001(2) 0.030(3)
F2 0.170(4) 0.098(3) 0.076(2) 0.019(2) -0.031(2) 0.016(3)
F3 0.095(2) 0.189(4) 0.077(2) 0.042(3) -0.029(2) -0.061(3)
F4 0.131(3) 0.075(3) 0.099(3) 0.018(2) -0.016(2) 0.011(2)
F5 0.160(4) 0.075(2) 0.089(2) -0.019(2) -0.009(2) -0.013(3)
F6 0.075(2) 0.095(2) 0.161(4) 0.001(2) 0.030(2) -0.011(2)
F7 0.090(2) 0.166(4) 0.048(2) 0.012(2) 0.004(2) -0.012(3)
F8 0.091(2) 0.292(6) 0.065(2) -0.013(3) -0.018(2) 0.070(3)
F9 0.282(6) 0.123(3) 0.068(2) -0.024(2) -0.022(3) -0.044(4)
C1 0.074(3) 0.065(3) 0.087(4) -0.002(3) -0.005(2) -0.006(2)
C2 0.058(3) 0.072(3) 0.051(3) 0.002(2) -0.002(2) -0.005(2)
C3 0.072(3) 0.061(3) 0.064(3) 0.004(2) -0.002(2) -0.004(2)
C4 0.063(3) 0.091(4) 0.047(2) -0.006(2) -0.002(2) -0.004(3)
C11 0.049(2) 0.050(2) 0.037(2) 0.000(2) 0.002(2) 0.006(2)
C12 0.059(2) 0.058(3) 0.053(2) 0.000(2) 0.003(2) -0.004(2)
C13 0.101(5) 0.063(4) 0.047(4) -0.012(3) -0.005(3) -0.005(3)
C14 0.100(4) 0.068(3) 0.051(2) -0.014(2) 0.010(3) 0.016(3)
C15 0.071(3) 0.086(4) 0.064(3) -0.012(3) 0.022(2) 0.014(3)
C16 0.052(2) 0.065(3) 0.052(2) 0.000(2) 0.004(2) 0.005(2)
C21 0.042(2) 0.055(2) 0.045(2) -0.009(2) -0.0007(13) 0.009(2)
C22 0.053(2) 0.078(3) 0.042(2) 0.000(2) -0.003(2) 0.007(2)
C23 0.058(3) 0.095(4) 0.057(3) -0.015(3) -0.011(2) -0.008(3)
C24 0.053(2) 0.076(3) 0.074(3) -0.013(3) 0.001(2) -0.004(2)
C25 0.071(3) 0.062(3) 0.073(4) 0.002(3) 0.005(3) -0.002(2)
C26 0.066(3) 0.057(3) 0.054(2) 0.005(2) -0.007(2) 0.001(2)
C31 0.047(2) 0.052(2) 0.048(2) -0.001(2) 0.000(2) 0.005(2)
C32 0.060(2) 0.063(3) 0.058(3) -0.007(2) 0.000(2) 0.009(2)
C33 0.060(2) 0.056(2) 0.079(3) 0.000(3) 0.009(3) 0.013(2)
C34 0.046(2) 0.071(3) 0.089(3) 0.021(3) -0.004(2) 0.010(2)
C35 0.057(2) 0.082(3) 0.062(3) 0.013(3) -0.007(2) 0.004(2)
C36 0.052(2) 0.070(3) 0.046(2) 0.006(2) -0.002(2) 0.002(2)
C41 0.054(2) 0.053(2) 0.038(2) -0.003(2) -0.001(2) 0.007(2)
C42 0.065(3) 0.064(3) 0.060(3) 0.005(2) -0.001(2) 0.019(3)
C43 0.092(4) 0.062(5) 0.066(5) 0.014(3) -0.001(3) 0.021(3)
C44 0.113(4) 0.061(3) 0.048(2) 0.009(2) 0.014(3) 0.001(3)
C45 0.081(3) 0.074(3) 0.060(3) 0.001(2) 0.027(2) 0.005(3)
C46 0.064(3) 0.063(3) 0.048(2) 0.003(2) 0.007(2) 0.008(2)

loop_
_atom_site_label
_atom_site_type_symbol
_atom_site_fract_x
_atom_site_fract_y
_atom_site_fract_z
_atom_site_U_iso_or_equiv
_atom_site_thermal_displace_type
_atom_site_occupancy
_atom_site_calc_flag
_atom_site_refinement_flags
_atom_site_disorder_group
Ag Ag 0.634152(9) -0.00441(4) 0.48499(4) 0.04992(10) Uani 1 d . .
P P 0.88114(3) 0.13311(13) 0.48978(10) 0.0441(2) Uani 1 d . .
F1 F 0.6434(2) -0.0537(8) 0.2927(3) 0.114(2) Uani 1 d . .
F2 F 0.5969(2) 0.1776(5) 0.3218(2) 0.1147(13) Uani 1 d . .
F3 F 0.5635(2) -0.0806(7) 0.3346(2) 0.1204(15) Uani 1 d . .
F4 F 0.62470(15) -0.3756(5) 0.5640(3) 0.1019(12) Uani 1 d . .
F5 F 0.5958(2) -0.3775(5) 0.4314(3) 0.1078(12) Uani 1 d . .
F6 F 0.54759(13) -0.2685(5) 0.5359(3) 0.1104(13) Uani 1 d . .
F7 F 0.6216(2) -0.0553(8) 0.6775(3) 0.1014(14) Uani 1 d . .
F8 F 0.7016(2) -0.0790(9) 0.6399(2) 0.149(2) Uani 1 d . .
F9 F 0.6670(3) 0.1777(7) 0.6541(2) 0.158(2) Uani 1 d . .
C1 C 0.6776(2) 0.2385(7) 0.4629(4) 0.075(2) Uani 1 d . .
H1A H 0.6552(6) 0.3418(7) 0.4736(31) 0.138(15) Uiso 1 calc R .
H1B H 0.6900(16) 0.2411(32) 0.4030(10) 0.138(15) Uiso 1 calc R .
H1C H 0.7075(11) 0.2425(32) 0.5023(23) 0.138(15) Uiso 1 calc R .
C2 C 0.6086(2) 0.0095(7) 0.3509(4) 0.0603(12) Uani 1 d . .
C3 C 0.5980(2) -0.2662(7) 0.5059(3) 0.0659(12) Uani 1 d . .
C4 C 0.6573(2) 0.0092(7) 0.6207(3) 0.0669(13) Uani 1 d . .
C11 C 0.86050(14) 0.2811(6) 0.5791(2) 0.0453(9) Uani 1 d . .
C12 C 0.8946(2) 0.4186(7) 0.6053(3) 0.0569(10) Uani 1 d . .
H12 H 0.9279(2) 0.4332(7) 0.5752(3) 0.068 Uiso 1 calc R .
C13 C 0.8817(3) 0.5385(11) 0.6754(6) 0.070(2) Uani 1 d . .
H13 H 0.9057(3) 0.6330(11) 0.6935(6) 0.084 Uiso 1 calc R .
C14 C 0.8334(2) 0.5146(7) 0.7168(3) 0.0729(14) Uani 1 d . .
H14 H 0.8240(2) 0.5937(7) 0.7648(3) 0.087 Uiso 1 calc R .
C15 C 0.7981(2) 0.3799(7) 0.6912(3) 0.0738(14) Uani 1 d . .
H15 H 0.7645(2) 0.3682(7) 0.7204(3) 0.089 Uiso 1 calc R .
C16 C 0.8117(2) 0.2606(6) 0.6224(3) 0.0563(10) Uani 1 d . .
H16 H 0.7877(2) 0.1656(6) 0.6050(3) 0.068 Uiso 1 calc R .
C21 C 0.8284(2) -0.0231(6) 0.4580(2) 0.0473(9) Uani 1 d . .
C22 C 0.8052(2) -0.0183(6) 0.3736(3) 0.0575(11) Uani 1 d . .
H22 H 0.8169(2) 0.0683(6) 0.3302(3) 0.069 Uiso 1 calc R .
C23 C 0.7646(2) -0.1433(7) 0.3542(3) 0.0699(13) Uani 1 d . .
H23 H 0.7482(2) -0.1427(7) 0.2970(3) 0.084 Uiso 1 calc R .
C24 C 0.7481(2) -0.2669(7) 0.4171(3) 0.0677(12) Uani 1 d . .
H24 H 0.7197(2) -0.3496(7) 0.4036(3) 0.081 Uiso 1 calc R .
C25 C 0.7718(2) -0.2733(6) 0.4990(4) 0.0687(13) Uani 1 d . .
H25 H 0.7603(2) -0.3619(6) 0.5415(4) 0.082 Uiso 1 calc R .
C26 C 0.8118(2) -0.1529(6) 0.5198(3) 0.0590(11) Uani 1 d . .
H26 H 0.8284(2) -0.1579(6) 0.5768(3) 0.071 Uiso 1 calc R .
C31 C 0.9365(2) -0.0063(5) 0.5251(3) 0.0488(9) Uani 1 d . .
C32 C 0.9573(2) -0.1344(6) 0.4654(3) 0.0602(11) Uani 1 d . .
H32 H 0.9426(2) -0.1453(6) 0.4072(3) 0.072 Uiso 1 calc R .
C33 C 0.9997(2) -0.2464(6) 0.4917(4) 0.0649(10) Uani 1 d . .
H33 H 1.0140(2) -0.3344(6) 0.4513(4) 0.078 Uiso 1 calc R .
C34 C 1.0208(2) -0.2303(7) 0.5752(3) 0.0688(13) Uani 1 d . .
H34 H 1.0503(2) -0.3051(7) 0.5922(3) 0.083 Uiso 1 calc R .
C35 C 0.9998(2) -0.1072(7) 0.6345(3) 0.0673(12) Uani 1 d . .
H35 H 1.0143(2) -0.0995(7) 0.6929(3) 0.081 Uiso 1 calc R .
C36 C 0.9576(2) 0.0066(6) 0.6105(3) 0.0564(10) Uani 1 d . .
H36 H 0.9433(2) 0.0924(6) 0.6520(3) 0.068 Uiso 1 calc R .
C41 C 0.9002(2) 0.2829(6) 0.4004(2) 0.0480(9) Uani 1 d . .
C42 C 0.8616(2) 0.4014(7) 0.3646(3) 0.0629(12) Uani 1 d . .
H42 H 0.8256(2) 0.3968(7) 0.3851(3) 0.075 Uiso 1 calc R .
C43 C 0.8762(3) 0.5239(9) 0.2998(7) 0.073(2) Uani 1 d . .
H43 H 0.8499(3) 0.6027(9) 0.2745(7) 0.088 Uiso 1 calc R .
C44 C 0.9288(3) 0.5347(7) 0.2704(3) 0.0737(15) Uani 1 d . .
H44 H 0.9384(3) 0.6199(7) 0.2250(3) 0.088 Uiso 1 calc R .
C45 C 0.9671(2) 0.4214(7) 0.3074(3) 0.0719(13) Uani 1 d . .
H45 H 1.0034(2) 0.4307(7) 0.2886(3) 0.086 Uiso 1 calc R .
C46 C 0.9527(2) 0.2932(6) 0.3722(3) 0.0585(11) Uani 1 d . .
H46 H 0.9790(2) 0.2132(6) 0.3968(3) 0.070 Uiso 1 calc R .

loop_
_atom_type_symbol
_atom_type_description
_atom_type_scat_dispersion_real
_atom_type_scat_dispersion_imag
_atom_type_scat_source
C C 0.0181 0.0091 'International Tables Vol C Tables 4.2.6.8 and 6.1.1.4'
H H 0.0000 0.0000 'International Tables Vol C Tables 4.2.6.8 and 6.1.1.4'
F F 0.0727 0.0534 'International Tables Vol C Tables 4.2.6.8 and 6.1.1.4'
P P 0.2955 0.4335 'International Tables Vol C Tables 4.2.6.8 and 6.1.1.4'
Ag Ag 0.1306 4.2820 'International Tables Vol C Tables 4.2.6.8 and 6.1.1.4'

loop_
_exptl_crystal_face_index_h
_exptl_crystal_face_index_k
_exptl_crystal_face_index_l
_exptl_crystal_face_perp_dist
0.00 -1.00 0.00 0.1950
2.00 0.00 -1.00 0.0760
-2.00 0.00 1.00 0.0760
-2.00 0.00 -1.00 0.0710
2.00 0.00 1.00 0.0710
-4.00 2.00 -1.00 0.1470

loop_
_geom_angle_atom_site_label_1
_geom_angle_atom_site_label_2
_geom_angle_atom_site_label_3
_geom_angle
_geom_angle_site_symmetry_1
_geom_angle_site_symmetry_3
_geom_angle_publ_flag
C1 Ag C2 88.0(2) . . yes
C1 Ag C4 88.3(2) . . yes
C2 Ag C4 174.3(2) . . yes
C1 Ag C3 173.8(2) . . yes
C2 Ag C3 93.2(2) . . yes
C4 Ag C3 90.9(2) . . yes
C41 P C31 111.1(2) . . ?
C41 P C11 105.8(2) . . ?
C31 P C11 109.8(2) . . ?
C41 P C21 112.2(2) . . ?
C31 P C21 106.6(2) . . ?
C11 P C21 111.4(2) . . ?
Ag C1 H1A 109.47(14) . . ?
Ag C1 H1B 109.47(14) . . ?
H1A C1 H1B 109.5 . . ?
Ag C1 H1C 109.47(14) . . ?
H1A C1 H1C 109.5 . . ?
H1B C1 H1C 109.5 . . ?
F1 C2 F3 105.5(5) . . ?
F1 C2 F2 104.4(5) . . ?
F3 C2 F2 101.9(4) . . ?
F1 C2 Ag 114.6(4) . . ?
F3 C2 Ag 114.1(3) . . ?
F2 C2 Ag 115.0(4) . . ?
F6 C3 F4 103.8(4) . . ?
F6 C3 F5 103.1(4) . . ?
F4 C3 F5 101.4(4) . . ?
F6 C3 Ag 117.4(3) . . ?
F4 C3 Ag 114.3(3) . . ?
F5 C3 Ag 114.9(3) . . ?
F8 C4 F7 104.7(5) . . ?
F8 C4 F9 102.2(5) . . ?
F7 C4 F9 101.8(5) . . ?
F8 C4 Ag 114.8(3) . . ?
F7 C4 Ag 114.8(4) . . ?
F9 C4 Ag 116.7(4) . . ?
C12 C11 C16 119.3(4) . . ?
C12 C11 P 118.2(3) . . ?
C16 C11 P 122.5(3) . . ?
C11 C12 C13 121.7(5) . . ?
C11 C12 H12 119.1(3) . . ?
C13 C12 H12 119.1(4) . . ?
C14 C13 C12 117.6(7) . . ?
C14 C13 H13 121.2(4) . . ?
C12 C13 H13 121.2(4) . . ?
C13 C14 C15 122.0(5) . . ?
C13 C14 H14 119.0(4) . . ?
C15 C14 H14 119.0(3) . . ?
C14 C15 C16 119.8(5) . . ?
C14 C15 H15 120.1(3) . . ?
C16 C15 H15 120.1(3) . . ?
C11 C16 C15 119.6(4) . . ?
C11 C16 H16 120.2(3) . . ?
C15 C16 H16 120.2(3) . . ?
C26 C21 C22 120.2(4) . . ?
C26 C21 P 117.9(3) . . ?
C22 C21 P 121.9(3) . . ?
C23 C22 C21 118.4(4) . . ?
C23 C22 H22 120.8(3) . . ?
C21 C22 H22 120.8(3) . . ?
C24 C23 C22 120.3(4) . . ?
C24 C23 H23 119.8(3) . . ?
C22 C23 H23 119.8(3) . . ?
C25 C24 C23 120.9(5) . . ?
C25 C24 H24 119.5(3) . . ?
C23 C24 H24 119.5(3) . . ?
C24 C25 C26 120.1(5) . . ?
C24 C25 H25 119.9(3) . . ?
C26 C25 H25 120.0(3) . . ?
C25 C26 C21 120.0(4) . . ?
C25 C26 H26 120.0(3) . . ?
C21 C26 H26 120.0(2) . . ?
C36 C31 C32 119.9(4) . . ?
C36 C31 P 121.8(3) . . ?
C32 C31 P 118.3(3) . . ?
C31 C32 C33 119.4(4) . . ?
C31 C32 H32 120.3(2) . . ?
C33 C32 H32 120.3(3) . . ?
C34 C33 C32 120.2(5) . . ?
C34 C33 H33 119.9(3) . . ?
C32 C33 H33 119.9(3) . . ?
C33 C34 C35 120.4(4) . . ?
C33 C34 H34 119.8(3) . . ?
C35 C34 H34 119.8(3) . . ?
C34 C35 C36 120.9(4) . . ?
C34 C35 H35 119.6(3) . . ?
C36 C35 H35 119.6(3) . . ?
C35 C36 C31 119.1(4) . . ?
C35 C36 H36 120.4(3) . . ?
C31 C36 H36 120.4(2) . . ?
C46 C41 C42 120.2(4) . . ?
C46 C41 P 121.0(3) . . ?
C42 C41 P 118.6(4) . . ?
C43 C42 C41 119.4(5) . . ?
C43 C42 H42 120.3(4) . . ?
C41 C42 H42 120.3(3) . . ?
C42 C43 C44 121.0(6) . . ?
C42 C43 H43 119.5(4) . . ?
C44 C43 H43 119.5(4) . . ?
C45 C44 C43 119.6(5) . . ?
C45 C44 H44 120.2(3) . . ?
C43 C44 H44 120.2(4) . . ?
C44 C45 C46 120.1(5) . . ?
C44 C45 H45 119.9(3) . . ?
C46 C45 H45 119.9(3) . . ?
C41 C46 C45 119.7(4) . . ?
C41 C46 H46 120.2(3) . . ?
C45 C46 H46 120.2(3) . . ?

loop_
_geom_bond_atom_site_label_1
_geom_bond_atom_site_label_2
_geom_bond_distance
_geom_bond_site_symmetry_2
_geom_bond_publ_flag
Ag C1 2.097(5) . yes
Ag C2 2.112(5) . yes
Ag C4 2.118(5) . yes
Ag C3 2.127(5) . yes
P C41 1.791(4) . ?
P C31 1.793(4) . ?
P C11 1.793(4) . ?
P C21 1.802(4) . ?
F1 C2 1.314(7) . ?
F2 C2 1.329(6) . ?
F3 C2 1.323(6) . ?
F4 C3 1.355(6) . ?
F5 C3 1.381(6) . ?
F6 C3 1.336(6) . ?
F7 C4 1.320(7) . ?
F8 C4 1.309(7) . ?
F9 C4 1.344(6) . ?
C1 H1A 0.95 . ?
C1 H1B 0.95 . ?
C1 H1C 0.95 . ?
C11 C12 1.370(6) . ?
C11 C16 1.388(5) . ?
C12 C13 1.402(9) . ?
C12 H12 0.95 . ?
C13 C14 1.366(10) . ?
C13 H13 0.95 . ?
C14 C15 1.372(7) . ?
C14 H14 0.95 . ?
C15 C16 1.389(6) . ?
C15 H15 0.95 . ?
C16 H16 0.95 . ?
C21 C26 1.385(5) . ?
C21 C22 1.392(5) . ?
C22 C23 1.391(6) . ?
C22 H22 0.95 . ?
C23 C24 1.365(7) . ?
C23 H23 0.95 . ?
C24 C25 1.363(7) . ?
C24 H24 0.95 . ?
C25 C26 1.365(6) . ?
C25 H25 0.95 . ?
C26 H26 0.95 . ?
C31 C36 1.388(6) . ?
C31 C32 1.392(5) . ?
C32 C33 1.392(6) . ?
C32 H32 0.95 . ?
C33 C34 1.364(8) . ?
C33 H33 0.95 . ?
C34 C35 1.365(7) . ?
C34 H34 0.95 . ?
C35 C36 1.385(6) . ?
C35 H35 0.95 . ?
C36 H36 0.95 . ?
C41 C46 1.379(6) . ?
C41 C42 1.398(6) . ?
C42 C43 1.366(10) . ?
C42 H42 0.95 . ?
C43 C44 1.387(9) . ?
C43 H43 0.95 . ?
C44 C45 1.377(7) . ?
C44 H44 0.95 . ?
C45 C46 1.393(6) . ?
C45 H45 0.95 . ?
C46 H46 0.95 . ?

loop_
_geom_torsion_atom_site_label_1
_geom_torsion_atom_site_label_2
_geom_torsion_atom_site_label_3
_geom_torsion_atom_site_label_4
_geom_torsion
_geom_torsion_site_symmetry_1
_geom_torsion_site_symmetry_2
_geom_torsion_site_symmetry_3
_geom_torsion_site_symmetry_4
_geom_torsion_publ_flag
C1 Ag C2 F1 81.3(4) . . . . ?
C4 Ag C2 F1 131.6(19) . . . . ?
C3 Ag C2 F1 -92.7(4) . . . . ?
C1 Ag C2 F3 -157.1(4) . . . . ?
C4 Ag C2 F3 -106.8(19) . . . . ?
C3 Ag C2 F3 29.0(4) . . . . ?
C1 Ag C2 F2 -39.8(4) . . . . ?
C4 Ag C2 F2 10.5(22) . . . . ?
C3 Ag C2 F2 146.3(4) . . . . ?
C1 Ag C3 F6 168.0(17) . . . . ?
C2 Ag C3 F6 -90.8(4) . . . . ?
C4 Ag C3 F6 85.3(4) . . . . ?
C1 Ag C3 F4 46.2(20) . . . . ?
C2 Ag C3 F4 147.3(4) . . . . ?
C4 Ag C3 F4 -36.6(4) . . . . ?
C1 Ag C3 F5 -70.5(19) . . . . ?
C2 Ag C3 F5 30.7(4) . . . . ?
C4 Ag C3 F5 -153.2(4) . . . . ?
C1 Ag C4 F8 -91.4(5) . . . . ?
C2 Ag C4 F8 -141.7(18) . . . . ?
C3 Ag C4 F8 82.5(5) . . . . ?
C1 Ag C4 F7 147.1(5) . . . . ?
C2 Ag C4 F7 96.8(20) . . . . ?
C3 Ag C4 F7 -39.0(5) . . . . ?
C1 Ag C4 F9 28.2(5) . . . . ?
C2 Ag C4 F9 -22.1(22) . . . . ?
C3 Ag C4 F9 -158.0(5) . . . . ?
C41 P C11 C12 -52.0(4) . . . . ?
C31 P C11 C12 67.9(4) . . . . ?
C21 P C11 C12 -174.2(3) . . . . ?
C41 P C11 C16 128.2(3) . . . . ?
C31 P C11 C16 -111.9(3) . . . . ?
C21 P C11 C16 6.0(4) . . . . ?
C16 C11 C12 C13 0.6(7) . . . . ?
P C11 C12 C13 -179.1(5) . . . . ?
C11 C12 C13 C14 -0.5(10) . . . . ?
C12 C13 C14 C15 -0.5(10) . . . . ?
C13 C14 C15 C16 1.3(9) . . . . ?
C12 C11 C16 C15 0.2(6) . . . . ?
P C11 C16 C15 180.0(3) . . . . ?
C14 C15 C16 C11 -1.2(7) . . . . ?
C41 P C21 C26 176.8(3) . . . . ?
C31 P C21 C26 54.9(4) . . . . ?
C11 P C21 C26 -64.8(4) . . . . ?
C41 P C21 C22 -1.9(4) . . . . ?
C31 P C21 C22 -123.7(3) . . . . ?
C11 P C21 C22 116.5(3) . . . . ?
C26 C21 C22 C23 1.5(6) . . . . ?
P C21 C22 C23 -179.9(3) . . . . ?
C21 C22 C23 C24 0.1(7) . . . . ?
C22 C23 C24 C25 -1.5(8) . . . . ?
C23 C24 C25 C26 1.3(7) . . . . ?
C24 C25 C26 C21 0.3(7) . . . . ?
C22 C21 C26 C25 -1.7(6) . . . . ?
P C21 C26 C25 179.6(3) . . . . ?
C41 P C31 C36 117.0(4) . . . . ?
C11 P C31 C36 0.3(4) . . . . ?
C21 P C31 C36 -120.5(4) . . . . ?
C41 P C31 C32 -65.1(4) . . . . ?
C11 P C31 C32 178.2(3) . . . . ?
C21 P C31 C32 57.4(4) . . . . ?
C36 C31 C32 C33 -1.0(6) . . . . ?
P C31 C32 C33 -179.0(3) . . . . ?
C31 C32 C33 C34 -0.2(7) . . . . ?
C32 C33 C34 C35 1.5(7) . . . . ?
C33 C34 C35 C36 -1.6(7) . . . . ?
C34 C35 C36 C31 0.3(7) . . . . ?
C32 C31 C36 C35 1.0(6) . . . . ?
P C31 C36 C35 178.8(4) . . . . ?
C31 P C41 C46 -5.5(4) . . . . ?
C11 P C41 C46 113.6(4) . . . . ?
C21 P C41 C46 -124.7(4) . . . . ?
C31 P C41 C42 179.9(4) . . . . ?
C11 P C41 C42 -61.0(4) . . . . ?
C21 P C41 C42 60.7(4) . . . . ?
C46 C41 C42 C43 1.7(8) . . . . ?
P C41 C42 C43 176.3(6) . . . . ?
C41 C42 C43 C44 -1.3(11) . . . . ?
C42 C43 C44 C45 -0.4(11) . . . . ?
C43 C44 C45 C46 1.7(9) . . . . ?
C42 C41 C46 C45 -0.4(7) . . . . ?
P C41 C46 C45 -174.9(4) . . . . ?
C44 C45 C46 C41 -1.3(7) . . . . ?
